data_7126995
loop_
_publ_author_name
'Park, Sungho V.'
'Fry, Charles G.'
'Bill, Eckhard'
'Berry, John F.'

_publ_section_title
;
 A metastable Ru<sup>III</sup> azido complex with metallo-Staudinger
 reactivity.
;
_journal_issue 73
_journal_name_full 'Chemical communications (Cambridge, England)'
_journal_page_first 10738
_journal_page_last 10741
_journal_paper_doi 10.1039/d0cc04426a
_journal_volume 56
_journal_year 2020
_chemical_formula_moiety 'C32 H31 N5 O Ru, 2(F6 P), 2(C3 H6 O)'
_chemical_formula_sum 'C38 H43 F12 N5 O3 P2 Ru'
_chemical_formula_weight 1008.78
_space_group_crystal_system triclinic
_space_group_IT_number 2
_space_group_name_Hall '-P 1'
_space_group_name_H-M_alt 'P -1'
_atom_sites_solution_hydrogens geom
_atom_sites_solution_primary dual
_audit_creation_date 2018-06-18
_audit_creation_method
;
Olex2 1.2
(compiled 2018.05.29 svn.r3508 for OlexSys, GUI svn.r5506)
;
_audit_update_record
;
2020-06-17 deposited with the CCDC.	2020-08-03 downloaded from the CCDC.
;
_cell_angle_alpha 113.141(12)
_cell_angle_beta 91.774(15)
_cell_angle_gamma 117.690(10)
_cell_formula_units_Z 2
_cell_length_a 12.725(4)
_cell_length_b 12.889(4)
_cell_length_c 15.603(5)
_cell_measurement_reflns_used 9962
_cell_measurement_temperature 100(2)
_cell_measurement_theta_max 27.136
_cell_measurement_theta_min 2.668
_cell_volume 2010.7(12)
_computing_cell_refinement 'SAINT+ Ver. 2016.5-0 (Bruker-AXS, 2016)'
_computing_data_collection 'APEX3 Ver. 2016.5-0 (Bruker-AXS, 2016)'
_computing_data_reduction 'SAINT+ Ver. 2016.5-0 (Bruker-AXS, 2016)'
_computing_molecular_graphics 'Olex2 (Dolomanov et al., 2009)'
_computing_publication_material 'Olex2 (Dolomanov et al., 2009)'
_computing_structure_refinement 'ShelXL (Sheldrick, 2015)'
_computing_structure_solution 'XT (Sheldrick, 2015)'
_diffrn_ambient_temperature 99.98
_diffrn_detector 'charge-coupled device (CCD) area detector'
_diffrn_detector_area_resol_mean 7.9
_diffrn_detector_type 'Bruker APEX II'
_diffrn_measured_fraction_theta_full 1.000
_diffrn_measured_fraction_theta_max 0.996
_diffrn_measurement_device 'three-circle diffractometer'
_diffrn_measurement_device_type 'Bruker APEX II Quazar'
_diffrn_measurement_method '0.5\% \w and 0.5\% \f scans'
_diffrn_radiation_collimation 'focusing mirrors'
_diffrn_radiation_detector 'Bruker APEX II'
_diffrn_radiation_monochromator 'mirror optics'
_diffrn_radiation_probe x-ray
_diffrn_radiation_type MoK\a
_diffrn_radiation_wavelength 0.71073
_diffrn_reflns_av_R_equivalents 0.0410
_diffrn_reflns_av_unetI/netI 0.0383
_diffrn_reflns_Laue_measured_fraction_full 1.000
_diffrn_reflns_Laue_measured_fraction_max 0.996
_diffrn_reflns_limit_h_max 16
_diffrn_reflns_limit_h_min -16
_diffrn_reflns_limit_k_max 17
_diffrn_reflns_limit_k_min -17
_diffrn_reflns_limit_l_max 20
_diffrn_reflns_limit_l_min -20
_diffrn_reflns_number 50307
_diffrn_reflns_point_group_measured_fraction_full 1.000
_diffrn_reflns_point_group_measured_fraction_max 0.996
_diffrn_reflns_theta_full 25.000
_diffrn_reflns_theta_max 28.336
_diffrn_reflns_theta_min 1.471
_diffrn_source 'microfocus sealed X-ray tube'
_diffrn_source_type 'Incoatec I\ms'
_exptl_absorpt_coefficient_mu 0.571
_exptl_absorpt_correction_T_max 0.9348
_exptl_absorpt_correction_T_min 0.8418
_exptl_absorpt_correction_type multi-scan
_exptl_absorpt_process_details 'SADABS-2016/2 (Krause et al., 2015) was used for absorption correction.'
_exptl_crystal_colour purple
_exptl_crystal_density_diffrn 1.666
_exptl_crystal_density_method 'not measured'
_exptl_crystal_description block
_exptl_crystal_F_000 1024
_exptl_crystal_size_max 0.098
_exptl_crystal_size_mid 0.091
_exptl_crystal_size_min 0.05
_refine_diff_density_max 0.685
_refine_diff_density_min -0.693
_refine_diff_density_rms 0.077
_refine_ls_extinction_method none
_refine_ls_goodness_of_fit_ref 1.127
_refine_ls_hydrogen_treatment constr
_refine_ls_matrix_type full
_refine_ls_number_parameters 558
_refine_ls_number_reflns 9994
_refine_ls_number_restraints 7
_refine_ls_restrained_S_all 1.137
_refine_ls_R_factor_all 0.0436
_refine_ls_R_factor_gt 0.0333
_refine_ls_shift/su_max 0.001
_refine_ls_shift/su_mean 0.000
_refine_ls_structure_factor_coef Fsqd
_refine_ls_weighting_details 'w=1/[\s^2^(Fo^2^)+(0.0503P)^2^+0.1193P] where P=(Fo^2^+2Fc^2^)/3'
_refine_ls_weighting_scheme calc
_refine_ls_wR_factor_gt 0.0896
_refine_ls_wR_factor_ref 0.0921
_reflns_Friedel_coverage 0.000
_reflns_number_gt 8081
_reflns_number_total 9994
_reflns_threshold_expression 'I > 2\s(I)'
_cod_data_source_file d0cc04426a2.cif
_cod_data_source_block berry719
_cod_depositor_comments 'Adding full bibliography for 7126994--7126998.cif.'
_cod_original_cell_volume 2010.9(10)
_cod_database_code 7126995
_shelx_shelxl_version_number 2018/3
_shelx_space_group_comment
;
The symmetry employed for this shelxl refinement is uniquely defined
by the following loop, which should always be used as a source of
symmetry information in preference to the above space-group names.
They are only intended as comments.
;
_shelx_estimated_absorpt_t_max 0.972
_shelx_estimated_absorpt_t_min 0.946
_olex2_refinement_description
;
1. Fixed Uiso
 At 1.2 times of:
  All C(H) groups
 At 1.5 times of:
  All C(H,H,H) groups
2. Rigid bond restraints
 O1, C30
 with sigma for 1-2 distances of 0.01 and sigma for 1-3 distances of 0.01
3. Uiso/Uaniso restraints and constraints
Uanis(O3) \\sim Ueq: with sigma of 0.005 and sigma for terminal atoms of 0.01
4.a Aromatic/amide H refined with riding coordinates:
 C2(H2), C3(H3), C4(H4), C9(H9), C10(H10), C11(H11), C12(H12), C14(H14),
 C15(H15), C16(H16), C17(H17), C21(H21), C22(H22), C23(H23), C24(H24), C26(H26),
  C27(H27), C28(H28), C29(H29)
4.b Idealised Me refined as rotating group:
 C7(H7A,H7B,H7C), C19(H19A,H19B,H19C), C31(H31A,H31B,H31C), C32(H32A,H32B,
 H32C), C34(H34A,H34B,H34C), C35(H35A,H35B,H35C), C37(H37A,H37B,H37C), C38(H38A,
 H38B,H38C)
;
_olex2_submission_special_instructions 'No special instructions were received'

loop_
_space_group_symop_operation_xyz
'x, y, z'
'-x, -y, -z'

loop_
_atom_site_label
_atom_site_type_symbol
_atom_site_fract_x
_atom_site_fract_y
_atom_site_fract_z
_atom_site_U_iso_or_equiv
_atom_site_adp_type
_atom_site_occupancy
_atom_site_site_symmetry_order
_atom_site_calc_flag
_atom_site_refinement_flags_posn
_atom_site_refinement_flags_adp
_atom_site_refinement_flags_occupancy
_atom_site_disorder_assembly
_atom_site_disorder_group
Ru1 Ru 0.12592(2) 0.58374(2) 0.28163(2) 0.01434(6) Uani 1 1 d . . . . .
O1 O 0.06220(14) 0.70287(15) 0.26843(11) 0.0205(3) Uani 1 1 d . U . . .
N1 N 0.18023(15) 0.46018(17) 0.28599(12) 0.0151(3) Uani 1 1 d . . . . .
N2 N 0.12152(16) 0.63145(17) 0.42450(12) 0.0155(4) Uani 1 1 d . . . . .
N3 N 0.30835(15) 0.73634(17) 0.34162(12) 0.0145(3) Uani 1 1 d . . . . .
N4 N 0.13365(15) 0.52952(17) 0.13910(12) 0.0152(4) Uani 1 1 d . . . . .
N5 N -0.05240(16) 0.42327(17) 0.21418(12) 0.0150(3) Uani 1 1 d . . . . .
C1 C 0.26129(19) 0.4969(2) 0.36591(15) 0.0166(4) Uani 1 1 d . . . . .
C2 C 0.2891(2) 0.4088(2) 0.37414(16) 0.0210(5) Uani 1 1 d . . . . .
H2 H 0.345489 0.435450 0.430553 0.025 Uiso 1 1 calc R . . . .
C3 C 0.2344(2) 0.2825(2) 0.30004(16) 0.0234(5) Uani 1 1 d . . . . .
H3 H 0.250775 0.220401 0.305736 0.028 Uiso 1 1 calc R . . . .
C4 C 0.1555(2) 0.2465(2) 0.21732(16) 0.0219(5) Uani 1 1 d . . . . .
H4 H 0.118879 0.160191 0.164997 0.026 Uiso 1 1 calc R . . . .
C5 C 0.13037(19) 0.3372(2) 0.21129(15) 0.0166(4) Uani 1 1 d . . . . .
C6 C 0.31804(19) 0.6380(2) 0.44754(15) 0.0169(4) Uani 1 1 d . . . . .
C7 C 0.4134(2) 0.6640(2) 0.52786(15) 0.0202(5) Uani 1 1 d . . . . .
H7A H 0.372570 0.604352 0.555936 0.030 Uiso 1 1 calc GR . . . .
H7B H 0.452150 0.755667 0.578133 0.030 Uiso 1 1 calc GR . . . .
H7C H 0.476235 0.648592 0.500833 0.030 Uiso 1 1 calc GR . . . .
C8 C 0.21544(19) 0.6551(2) 0.48783(15) 0.0166(4) Uani 1 1 d . . . . .
C9 C 0.2173(2) 0.6931(2) 0.58491(15) 0.0210(5) Uani 1 1 d . . . . .
H9 H 0.284009 0.710309 0.628402 0.025 Uiso 1 1 calc R . . . .
C10 C 0.1227(2) 0.7061(2) 0.61836(16) 0.0234(5) Uani 1 1 d . . . . .
H10 H 0.123118 0.730835 0.684362 0.028 Uiso 1 1 calc R . . . .
C11 C 0.0273(2) 0.6823(2) 0.55388(16) 0.0233(5) Uani 1 1 d . . . . .
H11 H -0.038899 0.690839 0.574712 0.028 Uiso 1 1 calc R . . . .
C12 C 0.0306(2) 0.6462(2) 0.45913(15) 0.0198(4) Uani 1 1 d . . . . .
H12 H -0.034798 0.630711 0.415335 0.024 Uiso 1 1 calc R . . . .
C13 C 0.38107(19) 0.7383(2) 0.40820(15) 0.0170(4) Uani 1 1 d . . . . .
C14 C 0.5069(2) 0.8275(2) 0.43957(16) 0.0218(5) Uani 1 1 d . . . . .
H14 H 0.557169 0.825611 0.484574 0.026 Uiso 1 1 calc R . . . .
C15 C 0.5591(2) 0.9192(2) 0.40513(16) 0.0236(5) Uani 1 1 d . . . . .
H15 H 0.645532 0.978789 0.424459 0.028 Uiso 1 1 calc R . . . .
C16 C 0.4832(2) 0.9226(2) 0.34202(16) 0.0219(5) Uani 1 1 d . . . . .
H16 H 0.515712 0.987287 0.319776 0.026 Uiso 1 1 calc R . . . .
C17 C 0.3595(2) 0.8300(2) 0.31240(15) 0.0190(4) Uani 1 1 d . . . . .
H17 H 0.307421 0.832224 0.269057 0.023 Uiso 1 1 calc R . . . .
C18 C 0.04418(19) 0.3030(2) 0.12079(15) 0.0167(4) Uani 1 1 d . . . . .
C19 C 0.0057(2) 0.1646(2) 0.04138(15) 0.0205(4) Uani 1 1 d . . . . .
H19A H 0.079320 0.161962 0.027568 0.031 Uiso 1 1 calc GR . . . .
H19B H -0.045893 0.144831 -0.017353 0.031 Uiso 1 1 calc GR . . . .
H19C H -0.040654 0.098880 0.063402 0.031 Uiso 1 1 calc GR . . . .
C20 C 0.10775(18) 0.4050(2) 0.08292(14) 0.0163(4) Uani 1 1 d . . . . .
C21 C 0.1318(2) 0.3702(2) -0.00742(16) 0.0223(5) Uani 1 1 d . . . . .
H21 H 0.118766 0.284493 -0.044227 0.027 Uiso 1 1 calc R . . . .
C22 C 0.1748(2) 0.4610(2) -0.04364(16) 0.0258(5) Uani 1 1 d . . . . .
H22 H 0.193669 0.439280 -0.104391 0.031 Uiso 1 1 calc R . . . .
C23 C 0.1895(2) 0.5834(2) 0.01064(16) 0.0241(5) Uani 1 1 d . . . . .
H23 H 0.213622 0.645559 -0.013867 0.029 Uiso 1 1 calc R . . . .
C24 C 0.16864(19) 0.6135(2) 0.10055(15) 0.0190(4) Uani 1 1 d . . . . .
H24 H 0.179450 0.698097 0.137602 0.023 Uiso 1 1 calc R . . . .
C25 C -0.07055(19) 0.3067(2) 0.14611(14) 0.0161(4) Uani 1 1 d . . . . .
C26 C -0.1883(2) 0.1978(2) 0.09935(15) 0.0194(4) Uani 1 1 d . . . . .
H26 H -0.199458 0.116780 0.052299 0.023 Uiso 1 1 calc R . . . .
C27 C -0.2898(2) 0.2061(2) 0.12070(16) 0.0220(5) Uani 1 1 d . . . . .
H27 H -0.370590 0.131076 0.089891 0.026 Uiso 1 1 calc R . . . .
C28 C -0.2709(2) 0.3265(2) 0.18817(15) 0.0204(5) Uani 1 1 d . . . . .
H28 H -0.338510 0.336144 0.203796 0.024 Uiso 1 1 calc R . . . .
C29 C -0.15229(19) 0.4315(2) 0.23179(15) 0.0177(4) Uani 1 1 d . . . . .
H29 H -0.139798 0.514249 0.276740 0.021 Uiso 1 1 calc R . . . .
C30 C 0.0811(2) 0.8164(2) 0.31595(17) 0.0250(5) Uani 1 1 d . U . . .
C31 C 0.0228(3) 0.8684(3) 0.27247(19) 0.0352(6) Uani 1 1 d . . . . .
H31A H 0.077735 0.913609 0.240036 0.053 Uiso 1 1 calc GR . . . .
H31B H 0.008008 0.930571 0.323549 0.053 Uiso 1 1 calc GR . . . .
H31C H -0.055572 0.794868 0.225437 0.053 Uiso 1 1 calc GR . . . .
C32 C 0.1624(2) 0.9077(2) 0.41562(17) 0.0293(5) Uani 1 1 d . . . . .
H32A H 0.113635 0.926263 0.460174 0.044 Uiso 1 1 calc GR . . . .
H32B H 0.226348 0.990275 0.417854 0.044 Uiso 1 1 calc GR . . . .
H32C H 0.200979 0.866788 0.434623 0.044 Uiso 1 1 calc GR . . . .
P1 P 0.62210(5) 0.93827(6) 0.81578(4) 0.01925(12) Uani 1 1 d . . . . .
F1 F 0.65890(12) 0.94046(14) 0.71848(9) 0.0281(3) Uani 1 1 d . . . . .
F2 F 0.75406(12) 0.96532(14) 0.85618(10) 0.0298(3) Uani 1 1 d . . . . .
F3 F 0.67619(14) 1.09371(13) 0.86311(10) 0.0327(3) Uani 1 1 d . . . . .
F4 F 0.48970(12) 0.91166(14) 0.77455(10) 0.0276(3) Uani 1 1 d . . . . .
F5 F 0.56678(13) 0.78312(13) 0.76718(10) 0.0304(3) Uani 1 1 d . . . . .
F6 F 0.58575(12) 0.93774(14) 0.91272(9) 0.0284(3) Uani 1 1 d . . . . .
P2 P 0.74864(6) 0.70291(7) 0.40891(5) 0.02640(14) Uani 1 1 d . . . . .
F7 F 0.7734(3) 0.6499(2) 0.30596(16) 0.0861(8) Uani 1 1 d . . . . .
F8 F 0.89137(16) 0.8021(2) 0.4548(2) 0.0822(8) Uani 1 1 d . . . . .
F9 F 0.73779(16) 0.81210(16) 0.39213(11) 0.0411(4) Uani 1 1 d . . . . .
F10 F 0.60612(17) 0.60319(18) 0.36286(15) 0.0642(6) Uani 1 1 d . . . . .
F11 F 0.76138(14) 0.59326(15) 0.42543(12) 0.0375(4) Uani 1 1 d . . . . .
F12 F 0.72343(18) 0.75591(17) 0.51138(11) 0.0474(4) Uani 1 1 d . . . . .
O2 O 0.6166(2) 0.6144(2) 0.10831(18) 0.0576(6) Uani 1 1 d . . . . .
C33 C 0.5288(3) 0.5435(3) 0.1290(2) 0.0378(6) Uani 1 1 d . . . . .
C34 C 0.4954(4) 0.4090(3) 0.1091(3) 0.0589(9) Uani 1 1 d . . . . .
H34A H 0.550364 0.386181 0.074220 0.088 Uiso 1 1 calc GR . . . .
H34B H 0.410238 0.346459 0.069534 0.088 Uiso 1 1 calc GR . . . .
H34C H 0.503332 0.404797 0.170108 0.088 Uiso 1 1 calc GR . . . .
C35 C 0.4501(3) 0.5926(3) 0.1774(2) 0.0460(7) Uani 1 1 d . . . . .
H35A H 0.496118 0.689317 0.208734 0.069 Uiso 1 1 calc GR . . . .
H35B H 0.426447 0.562070 0.226060 0.069 Uiso 1 1 calc GR . . . .
H35C H 0.375973 0.558654 0.129176 0.069 Uiso 1 1 calc GR . . . .
O3 O 0.8299(3) 0.9237(3) 0.1037(2) 0.0985(11) Uani 1 1 d . U . A 1
C36 C 0.7561(3) 0.9226(3) 0.1505(3) 0.0524(9) Uani 1 1 d . . . A 1
C37 C 0.7844(3) 0.9515(3) 0.2539(2) 0.0508(8) Uani 1 1 d . . . A 1
H37A H 0.743045 0.868708 0.258417 0.076 Uiso 1 1 calc GR . . A 1
H37B H 0.755381 1.009089 0.291645 0.076 Uiso 1 1 calc GR . . A 1
H37C H 0.873480 0.995578 0.279241 0.076 Uiso 1 1 calc GR . . A 1
C38 C 0.6289(4) 0.8899(4) 0.1088(3) 0.0624(10) Uani 1 1 d . . . A 1
H38A H 0.618976 0.871243 0.040903 0.094 Uiso 1 1 calc GR . . A 1
H38B H 0.619188 0.965145 0.145179 0.094 Uiso 1 1 calc GR . . A 1
H38C H 0.566455 0.812321 0.113570 0.094 Uiso 1 1 calc GR . . A 1

loop_
_atom_site_aniso_label
_atom_site_aniso_U_11
_atom_site_aniso_U_22
_atom_site_aniso_U_33
_atom_site_aniso_U_23
_atom_site_aniso_U_13
_atom_site_aniso_U_12
Ru1 0.01461(9) 0.01674(9) 0.01218(9) 0.00688(7) 0.00314(6) 0.00835(7)
O1 0.0218(8) 0.0181(8) 0.0189(8) 0.0065(7) 0.0041(6) 0.0101(7)
N1 0.0153(8) 0.0181(9) 0.0144(8) 0.0089(7) 0.0060(7) 0.0092(7)
N2 0.0168(9) 0.0168(9) 0.0151(8) 0.0084(7) 0.0050(7) 0.0095(7)
N3 0.0147(8) 0.0157(9) 0.0129(8) 0.0058(7) 0.0030(7) 0.0085(7)
N4 0.0136(8) 0.0177(9) 0.0133(8) 0.0074(7) 0.0027(7) 0.0071(7)
N5 0.0156(8) 0.0183(9) 0.0126(8) 0.0086(7) 0.0039(7) 0.0086(7)
C1 0.0150(10) 0.0221(11) 0.0158(10) 0.0104(9) 0.0056(8) 0.0104(9)
C2 0.0213(11) 0.0268(12) 0.0204(11) 0.0129(10) 0.0052(9) 0.0148(10)
C3 0.0292(12) 0.0266(12) 0.0220(11) 0.0125(10) 0.0066(10) 0.0190(11)
C4 0.0282(12) 0.0215(12) 0.0192(11) 0.0090(9) 0.0063(9) 0.0155(10)
C5 0.0168(10) 0.0191(11) 0.0144(10) 0.0074(9) 0.0059(8) 0.0098(9)
C6 0.0163(10) 0.0200(11) 0.0160(10) 0.0094(9) 0.0035(8) 0.0098(9)
C7 0.0189(11) 0.0255(12) 0.0175(10) 0.0108(10) 0.0013(9) 0.0118(10)
C8 0.0170(10) 0.0169(10) 0.0169(10) 0.0091(9) 0.0039(8) 0.0085(9)
C9 0.0211(11) 0.0244(12) 0.0164(10) 0.0105(9) 0.0025(9) 0.0102(10)
C10 0.0293(12) 0.0257(12) 0.0153(10) 0.0100(10) 0.0084(9) 0.0137(11)
C11 0.0253(12) 0.0268(12) 0.0222(11) 0.0120(10) 0.0108(10) 0.0158(10)
C12 0.0189(11) 0.0225(11) 0.0169(10) 0.0078(9) 0.0035(9) 0.0110(9)
C13 0.0193(10) 0.0191(11) 0.0146(10) 0.0068(9) 0.0055(8) 0.0121(9)
C14 0.0189(11) 0.0257(12) 0.0220(11) 0.0121(10) 0.0037(9) 0.0117(10)
C15 0.0175(11) 0.0246(12) 0.0259(12) 0.0120(10) 0.0043(9) 0.0086(10)
C16 0.0222(11) 0.0227(12) 0.0224(11) 0.0119(10) 0.0075(9) 0.0114(10)
C17 0.0213(11) 0.0206(11) 0.0170(10) 0.0094(9) 0.0045(9) 0.0117(9)
C18 0.0185(10) 0.0171(10) 0.0151(10) 0.0072(9) 0.0051(8) 0.0098(9)
C19 0.0215(11) 0.0189(11) 0.0172(10) 0.0054(9) 0.0046(9) 0.0100(9)
C20 0.0148(10) 0.0189(11) 0.0140(10) 0.0069(9) 0.0020(8) 0.0085(9)
C21 0.0249(12) 0.0232(12) 0.0184(11) 0.0092(10) 0.0074(9) 0.0124(10)
C22 0.0306(13) 0.0304(13) 0.0153(10) 0.0117(10) 0.0093(10) 0.0140(11)
C23 0.0266(12) 0.0287(13) 0.0189(11) 0.0152(10) 0.0062(9) 0.0122(10)
C24 0.0192(10) 0.0183(11) 0.0170(10) 0.0083(9) 0.0034(9) 0.0079(9)
C25 0.0185(10) 0.0192(11) 0.0137(10) 0.0097(9) 0.0053(8) 0.0103(9)
C26 0.0210(11) 0.0183(11) 0.0156(10) 0.0075(9) 0.0035(9) 0.0081(9)
C27 0.0193(11) 0.0234(12) 0.0178(11) 0.0106(10) 0.0029(9) 0.0063(9)
C28 0.0163(10) 0.0282(12) 0.0196(11) 0.0134(10) 0.0060(9) 0.0115(10)
C29 0.0205(11) 0.0234(11) 0.0138(10) 0.0096(9) 0.0057(8) 0.0137(9)
C30 0.0221(12) 0.0271(13) 0.0280(12) 0.0145(11) 0.0082(10) 0.0127(10)
C31 0.0399(15) 0.0324(15) 0.0330(14) 0.0118(12) 0.0024(12) 0.0216(13)
C32 0.0290(13) 0.0247(13) 0.0269(13) 0.0071(11) 0.0028(10) 0.0128(11)
P1 0.0181(3) 0.0185(3) 0.0187(3) 0.0088(2) 0.0029(2) 0.0076(2)
F1 0.0277(7) 0.0331(8) 0.0217(7) 0.0143(6) 0.0092(6) 0.0131(6)
F2 0.0198(7) 0.0340(8) 0.0289(7) 0.0104(6) 0.0005(6) 0.0126(6)
F3 0.0386(8) 0.0209(7) 0.0337(8) 0.0112(6) 0.0101(7) 0.0131(7)
F4 0.0232(7) 0.0397(8) 0.0278(7) 0.0204(7) 0.0063(6) 0.0180(6)
F5 0.0292(8) 0.0185(7) 0.0341(8) 0.0093(6) 0.0021(6) 0.0081(6)
F6 0.0288(7) 0.0359(8) 0.0200(7) 0.0155(6) 0.0056(6) 0.0142(7)
P2 0.0275(3) 0.0348(4) 0.0324(3) 0.0215(3) 0.0153(3) 0.0220(3)
F7 0.179(3) 0.1104(18) 0.0779(15) 0.0724(14) 0.0954(17) 0.127(2)
F8 0.0241(9) 0.0629(13) 0.178(3) 0.0772(16) 0.0180(12) 0.0184(9)
F9 0.0630(11) 0.0533(10) 0.0425(9) 0.0317(8) 0.0263(8) 0.0474(9)
F10 0.0421(11) 0.0440(11) 0.0775(14) 0.0073(10) -0.0151(10) 0.0199(9)
F11 0.0386(9) 0.0429(9) 0.0571(10) 0.0364(8) 0.0249(8) 0.0284(8)
F12 0.0783(13) 0.0542(11) 0.0317(9) 0.0248(8) 0.0228(9) 0.0457(10)
O2 0.0589(15) 0.0675(16) 0.0706(16) 0.0443(14) 0.0367(13) 0.0390(13)
C33 0.0446(17) 0.0441(17) 0.0297(14) 0.0187(13) 0.0074(13) 0.0254(14)
C34 0.074(2) 0.048(2) 0.061(2) 0.0268(18) 0.0124(19) 0.0347(19)
C35 0.0373(16) 0.0510(19) 0.0431(17) 0.0135(15) 0.0075(14) 0.0250(15)
O3 0.155(3) 0.100(2) 0.136(3) 0.090(2) 0.126(2) 0.100(2)
C36 0.079(2) 0.0491(19) 0.067(2) 0.0424(18) 0.051(2) 0.0461(19)
C37 0.057(2) 0.051(2) 0.056(2) 0.0286(17) 0.0201(17) 0.0328(17)
C38 0.094(3) 0.058(2) 0.056(2) 0.0371(19) 0.022(2) 0.046(2)

loop_
_atom_type_symbol
_atom_type_description
_atom_type_scat_dispersion_real
_atom_type_scat_dispersion_imag
_atom_type_scat_source
C C 0.0033 0.0016 'International Tables Vol C Tables 4.2.6.8 and 6.1.1.4'
H H 0.0000 0.0000 'International Tables Vol C Tables 4.2.6.8 and 6.1.1.4'
F F 0.0171 0.0103 'International Tables Vol C Tables 4.2.6.8 and 6.1.1.4'
N N 0.0061 0.0033 'International Tables Vol C Tables 4.2.6.8 and 6.1.1.4'
O O 0.0106 0.0060 'International Tables Vol C Tables 4.2.6.8 and 6.1.1.4'
P P 0.1023 0.0942 'International Tables Vol C Tables 4.2.6.8 and 6.1.1.4'
Ru Ru -1.2594 0.8363 'International Tables Vol C Tables 4.2.6.8 and 6.1.1.4'

loop_
_geom_angle_atom_site_label_1
_geom_angle_atom_site_label_2
_geom_angle_atom_site_label_3
_geom_angle
_geom_angle_site_symmetry_1
_geom_angle_site_symmetry_3
_geom_angle_publ_flag
N1 Ru1 O1 176.42(6) . . ?
N1 Ru1 N2 86.93(7) . . ?
N1 Ru1 N3 88.23(7) . . ?
N1 Ru1 N4 89.99(7) . . ?
N1 Ru1 N5 89.14(7) . . ?
N2 Ru1 O1 95.73(6) . . ?
N2 Ru1 N5 99.00(7) . . ?
N3 Ru1 O1 94.42(7) . . ?
N3 Ru1 N2 84.06(7) . . ?
N3 Ru1 N5 175.85(7) . . ?
N4 Ru1 O1 87.35(6) . . ?
N4 Ru1 N2 176.92(7) . . ?
N4 Ru1 N3 95.75(7) . . ?
N4 Ru1 N5 81.04(7) . . ?
N5 Ru1 O1 88.07(7) . . ?
C30 O1 Ru1 138.38(15) . . ?
C1 N1 Ru1 120.36(14) . . ?
C5 N1 Ru1 120.18(14) . . ?
C5 N1 C1 119.35(18) . . ?
C8 N2 Ru1 119.78(14) . . ?
C12 N2 Ru1 122.41(14) . . ?
C12 N2 C8 117.74(18) . . ?
C13 N3 Ru1 119.49(14) . . ?
C17 N3 Ru1 122.08(14) . . ?
C17 N3 C13 118.30(18) . . ?
C20 N4 Ru1 118.51(13) . . ?
C24 N4 Ru1 123.33(15) . . ?
C24 N4 C20 118.09(18) . . ?
C25 N5 Ru1 119.19(14) . . ?
C29 N5 Ru1 122.57(15) . . ?
C29 N5 C25 118.16(18) . . ?
N1 C1 C2 121.0(2) . . ?
N1 C1 C6 117.62(18) . . ?
C2 C1 C6 121.34(19) . . ?
C1 C2 H2 120.3 . . ?
C3 C2 C1 119.5(2) . . ?
C3 C2 H2 120.3 . . ?
C2 C3 H3 120.2 . . ?
C2 C3 C4 119.6(2) . . ?
C4 C3 H3 120.2 . . ?
C3 C4 H4 120.3 . . ?
C3 C4 C5 119.4(2) . . ?
C5 C4 H4 120.3 . . ?
N1 C5 C4 121.06(19) . . ?
N1 C5 C18 117.27(18) . . ?
C4 C5 C18 121.67(19) . . ?
C1 C6 C8 108.96(17) . . ?
C1 C6 C13 110.03(16) . . ?
C7 C6 C1 109.98(17) . . ?
C7 C6 C8 110.03(17) . . ?
C7 C6 C13 109.27(17) . . ?
C8 C6 C13 108.55(17) . . ?
C6 C7 H7A 109.5 . . ?
C6 C7 H7B 109.5 . . ?
C6 C7 H7C 109.5 . . ?
H7A C7 H7B 109.5 . . ?
H7A C7 H7C 109.5 . . ?
H7B C7 H7C 109.5 . . ?
N2 C8 C6 117.17(17) . . ?
N2 C8 C9 120.79(19) . . ?
C9 C8 C6 122.04(18) . . ?
C8 C9 H9 119.8 . . ?
C10 C9 C8 120.4(2) . . ?
C10 C9 H9 119.8 . . ?
C9 C10 H10 120.6 . . ?
C9 C10 C11 118.7(2) . . ?
C11 C10 H10 120.6 . . ?
C10 C11 H11 120.8 . . ?
C12 C11 C10 118.5(2) . . ?
C12 C11 H11 120.8 . . ?
N2 C12 C11 123.8(2) . . ?
N2 C12 H12 118.1 . . ?
C11 C12 H12 118.1 . . ?
N3 C13 C6 117.27(18) . . ?
N3 C13 C14 121.00(19) . . ?
C14 C13 C6 121.72(19) . . ?
C13 C14 H14 120.1 . . ?
C15 C14 C13 119.9(2) . . ?
C15 C14 H14 120.1 . . ?
C14 C15 H15 120.6 . . ?
C16 C15 C14 118.9(2) . . ?
C16 C15 H15 120.6 . . ?
C15 C16 H16 120.8 . . ?
C17 C16 C15 118.3(2) . . ?
C17 C16 H16 120.8 . . ?
N3 C17 C16 123.4(2) . . ?
N3 C17 H17 118.3 . . ?
C16 C17 H17 118.3 . . ?
C5 C18 C19 109.66(18) . . ?
C5 C18 C20 110.90(17) . . ?
C5 C18 C25 109.57(16) . . ?
C19 C18 C20 109.46(17) . . ?
C19 C18 C25 109.97(17) . . ?
C25 C18 C20 107.25(17) . . ?
C18 C19 H19A 109.5 . . ?
C18 C19 H19B 109.5 . . ?
C18 C19 H19C 109.5 . . ?
H19A C19 H19B 109.5 . . ?
H19A C19 H19C 109.5 . . ?
H19B C19 H19C 109.5 . . ?
N4 C20 C18 117.24(17) . . ?
N4 C20 C21 120.77(19) . . ?
C21 C20 C18 121.89(19) . . ?
C20 C21 H21 120.1 . . ?
C22 C21 C20 119.9(2) . . ?
C22 C21 H21 120.1 . . ?
C21 C22 H22 120.7 . . ?
C23 C22 C21 118.5(2) . . ?
C23 C22 H22 120.7 . . ?
C22 C23 H23 120.6 . . ?
C24 C23 C22 118.8(2) . . ?
C24 C23 H23 120.6 . . ?
N4 C24 C23 123.5(2) . . ?
N4 C24 H24 118.3 . . ?
C23 C24 H24 118.3 . . ?
N5 C25 C18 117.30(18) . . ?
N5 C25 C26 120.74(19) . . ?
C26 C25 C18 121.91(19) . . ?
C25 C26 H26 119.7 . . ?
C27 C26 C25 120.5(2) . . ?
C27 C26 H26 119.7 . . ?
C26 C27 H27 120.7 . . ?
C26 C27 C28 118.5(2) . . ?
C28 C27 H27 120.7 . . ?
C27 C28 H28 120.8 . . ?
C29 C28 C27 118.5(2) . . ?
C29 C28 H28 120.8 . . ?
N5 C29 C28 123.5(2) . . ?
N5 C29 H29 118.3 . . ?
C28 C29 H29 118.3 . . ?
O1 C30 C31 120.3(2) . . ?
O1 C30 C32 123.3(2) . . ?
C32 C30 C31 116.4(2) . . ?
C30 C31 H31A 109.5 . . ?
C30 C31 H31B 109.5 . . ?
C30 C31 H31C 109.5 . . ?
H31A C31 H31B 109.5 . . ?
H31A C31 H31C 109.5 . . ?
H31B C31 H31C 109.5 . . ?
C30 C32 H32A 109.5 . . ?
C30 C32 H32B 109.5 . . ?
C30 C32 H32C 109.5 . . ?
H32A C32 H32B 109.5 . . ?
H32A C32 H32C 109.5 . . ?
H32B C32 H32C 109.5 . . ?
F1 P1 F4 89.84(8) . . ?
F2 P1 F1 89.73(8) . . ?
F2 P1 F3 90.10(8) . . ?
F2 P1 F4 179.52(8) . . ?
F3 P1 F1 89.52(8) . . ?
F3 P1 F4 89.68(8) . . ?
F5 P1 F1 89.94(8) . . ?
F5 P1 F2 90.68(8) . . ?
F5 P1 F3 179.05(9) . . ?
F5 P1 F4 89.54(8) . . ?
F5 P1 F6 90.70(8) . . ?
F6 P1 F1 179.33(8) . . ?
F6 P1 F2 90.46(8) . . ?
F6 P1 F3 89.84(8) . . ?
F6 P1 F4 89.97(8) . . ?
F7 P2 F9 90.48(9) . . ?
F7 P2 F11 89.00(9) . . ?
F8 P2 F7 89.50(15) . . ?
F8 P2 F9 89.78(10) . . ?
F8 P2 F11 89.60(10) . . ?
F8 P2 F12 90.68(13) . . ?
F9 P2 F11 179.20(9) . . ?
F10 P2 F7 90.33(14) . . ?
F10 P2 F8 179.72(14) . . ?
F10 P2 F9 90.44(10) . . ?
F10 P2 F11 90.18(10) . . ?
F10 P2 F12 89.49(11) . . ?
F12 P2 F7 179.71(11) . . ?
F12 P2 F9 89.29(9) . . ?
F12 P2 F11 91.23(9) . . ?
O2 C33 C34 123.0(3) . . ?
O2 C33 C35 120.1(3) . . ?
C34 C33 C35 116.9(3) . . ?
C33 C34 H34A 109.5 . . ?
C33 C34 H34B 109.5 . . ?
C33 C34 H34C 109.5 . . ?
H34A C34 H34B 109.5 . . ?
H34A C34 H34C 109.5 . . ?
H34B C34 H34C 109.5 . . ?
C33 C35 H35A 109.5 . . ?
C33 C35 H35B 109.5 . . ?
C33 C35 H35C 109.5 . . ?
H35A C35 H35B 109.5 . . ?
H35A C35 H35C 109.5 . . ?
H35B C35 H35C 109.5 . . ?
O3 C36 C37 121.3(4) . . ?
O3 C36 C38 122.9(4) . . ?
C37 C36 C38 115.8(3) . . ?
C36 C37 H37A 109.5 . . ?
C36 C37 H37B 109.5 . . ?
C36 C37 H37C 109.5 . . ?
H37A C37 H37B 109.5 . . ?
H37A C37 H37C 109.5 . . ?
H37B C37 H37C 109.5 . . ?
C36 C38 H38A 109.5 . . ?
C36 C38 H38B 109.5 . . ?
C36 C38 H38C 109.5 . . ?
H38A C38 H38B 109.5 . . ?
H38A C38 H38C 109.5 . . ?
H38B C38 H38C 109.5 . . ?

loop_
_geom_bond_atom_site_label_1
_geom_bond_atom_site_label_2
_geom_bond_distance
_geom_bond_site_symmetry_2
_geom_bond_publ_flag
Ru1 O1 2.1102(16) . ?
Ru1 N1 2.0307(18) . ?
Ru1 N2 2.0768(18) . ?
Ru1 N3 2.0757(18) . ?
Ru1 N4 2.0737(18) . ?
Ru1 N5 2.0770(18) . ?
O1 C30 1.247(3) . ?
N1 C1 1.359(3) . ?
N1 C5 1.357(3) . ?
N2 C8 1.360(3) . ?
N2 C12 1.352(3) . ?
N3 C13 1.354(3) . ?
N3 C17 1.345(3) . ?
N4 C20 1.355(3) . ?
N4 C24 1.346(3) . ?
N5 C25 1.359(3) . ?
N5 C29 1.351(3) . ?
C1 C2 1.384(3) . ?
C1 C6 1.534(3) . ?
C2 H2 0.9500 . ?
C2 C3 1.374(3) . ?
C3 H3 0.9500 . ?
C3 C4 1.380(3) . ?
C4 H4 0.9500 . ?
C4 C5 1.382(3) . ?
C5 C18 1.535(3) . ?
C6 C7 1.534(3) . ?
C6 C8 1.535(3) . ?
C6 C13 1.543(3) . ?
C7 H7A 0.9800 . ?
C7 H7B 0.9800 . ?
C7 H7C 0.9800 . ?
C8 C9 1.392(3) . ?
C9 H9 0.9500 . ?
C9 C10 1.380(3) . ?
C10 H10 0.9500 . ?
C10 C11 1.385(3) . ?
C11 H11 0.9500 . ?
C11 C12 1.373(3) . ?
C12 H12 0.9500 . ?
C13 C14 1.387(3) . ?
C14 H14 0.9500 . ?
C14 C15 1.386(3) . ?
C15 H15 0.9500 . ?
C15 C16 1.385(3) . ?
C16 H16 0.9500 . ?
C16 C17 1.375(3) . ?
C17 H17 0.9500 . ?
C18 C19 1.540(3) . ?
C18 C20 1.544(3) . ?
C18 C25 1.542(3) . ?
C19 H19A 0.9800 . ?
C19 H19B 0.9800 . ?
C19 H19C 0.9800 . ?
C20 C21 1.392(3) . ?
C21 H21 0.9500 . ?
C21 C22 1.390(3) . ?
C22 H22 0.9500 . ?
C22 C23 1.381(3) . ?
C23 H23 0.9500 . ?
C23 C24 1.371(3) . ?
C24 H24 0.9500 . ?
C25 C26 1.386(3) . ?
C26 H26 0.9500 . ?
C26 C27 1.385(3) . ?
C27 H27 0.9500 . ?
C27 C28 1.389(3) . ?
C28 H28 0.9500 . ?
C28 C29 1.374(3) . ?
C29 H29 0.9500 . ?
C30 C31 1.500(3) . ?
C30 C32 1.485(3) . ?
C31 H31A 0.9800 . ?
C31 H31B 0.9800 . ?
C31 H31C 0.9800 . ?
C32 H32A 0.9800 . ?
C32 H32B 0.9800 . ?
C32 H32C 0.9800 . ?
P1 F1 1.6095(14) . ?
P1 F2 1.5989(15) . ?
P1 F3 1.5990(16) . ?
P1 F4 1.6100(15) . ?
P1 F5 1.5927(15) . ?
P1 F6 1.5970(14) . ?
P2 F7 1.5861(19) . ?
P2 F8 1.577(2) . ?
P2 F9 1.5926(16) . ?
P2 F10 1.5762(19) . ?
P2 F11 1.6083(16) . ?
P2 F12 1.5820(17) . ?
O2 C33 1.222(3) . ?
C33 C34 1.472(4) . ?
C33 C35 1.495(4) . ?
C34 H34A 0.9800 . ?
C34 H34B 0.9800 . ?
C34 H34C 0.9800 . ?
C35 H35A 0.9800 . ?
C35 H35B 0.9800 . ?
C35 H35C 0.9800 . ?
O3 C36 1.206(4) . ?
C36 C37 1.496(5) . ?
C36 C38 1.518(5) . ?
C37 H37A 0.9800 . ?
C37 H37B 0.9800 . ?
C37 H37C 0.9800 . ?
C38 H38A 0.9800 . ?
C38 H38B 0.9800 . ?
C38 H38C 0.9800 . ?

loop_
_geom_torsion_atom_site_label_1
_geom_torsion_atom_site_label_2
_geom_torsion_atom_site_label_3
_geom_torsion_atom_site_label_4
_geom_torsion
_geom_torsion_site_symmetry_1
_geom_torsion_site_symmetry_2
_geom_torsion_site_symmetry_3
_geom_torsion_site_symmetry_4
_geom_torsion_publ_flag
Ru1 O1 C30 C31 172.90(16) . . . . ?
Ru1 O1 C30 C32 -5.9(4) . . . . ?
Ru1 N1 C1 C2 172.99(15) . . . . ?
Ru1 N1 C1 C6 -5.4(2) . . . . ?
Ru1 N1 C5 C4 -172.63(15) . . . . ?
Ru1 N1 C5 C18 6.7(2) . . . . ?
Ru1 N2 C8 C6 -2.9(2) . . . . ?
Ru1 N2 C8 C9 177.02(15) . . . . ?
Ru1 N2 C12 C11 -177.56(17) . . . . ?
Ru1 N3 C13 C6 -9.5(2) . . . . ?
Ru1 N3 C13 C14 170.74(16) . . . . ?
Ru1 N3 C17 C16 -171.76(16) . . . . ?
Ru1 N4 C20 C18 14.6(2) . . . . ?
Ru1 N4 C20 C21 -168.89(16) . . . . ?
Ru1 N4 C24 C23 171.08(17) . . . . ?
Ru1 N5 C25 C18 -2.0(2) . . . . ?
Ru1 N5 C25 C26 -179.73(14) . . . . ?
Ru1 N5 C29 C28 -179.83(15) . . . . ?
N1 C1 C2 C3 0.4(3) . . . . ?
N1 C1 C6 C7 -176.02(17) . . . . ?
N1 C1 C6 C8 63.3(2) . . . . ?
N1 C1 C6 C13 -55.6(2) . . . . ?
N1 C5 C18 C19 175.28(17) . . . . ?
N1 C5 C18 C20 54.3(2) . . . . ?
N1 C5 C18 C25 -63.9(2) . . . . ?
N2 C8 C9 C10 0.8(3) . . . . ?
N3 C13 C14 C15 2.3(3) . . . . ?
N4 C20 C21 C22 -4.5(3) . . . . ?
N5 C25 C26 C27 0.5(3) . . . . ?
C1 N1 C5 C4 3.6(3) . . . . ?
C1 N1 C5 C18 -177.11(17) . . . . ?
C1 C2 C3 C4 2.0(3) . . . . ?
C1 C6 C8 N2 -57.5(2) . . . . ?
C1 C6 C8 C9 122.6(2) . . . . ?
C1 C6 C13 N3 64.1(2) . . . . ?
C1 C6 C13 C14 -116.1(2) . . . . ?
C2 C1 C6 C7 5.6(3) . . . . ?
C2 C1 C6 C8 -115.1(2) . . . . ?
C2 C1 C6 C13 126.0(2) . . . . ?
C2 C3 C4 C5 -1.6(3) . . . . ?
C3 C4 C5 N1 -1.2(3) . . . . ?
C3 C4 C5 C18 179.53(19) . . . . ?
C4 C5 C18 C19 -5.4(3) . . . . ?
C4 C5 C18 C20 -126.4(2) . . . . ?
C4 C5 C18 C25 115.4(2) . . . . ?
C5 N1 C1 C2 -3.2(3) . . . . ?
C5 N1 C1 C6 178.41(17) . . . . ?
C5 C18 C20 N4 -67.0(2) . . . . ?
C5 C18 C20 C21 116.5(2) . . . . ?
C5 C18 C25 N5 60.5(2) . . . . ?
C5 C18 C25 C26 -121.8(2) . . . . ?
C6 C1 C2 C3 178.77(19) . . . . ?
C6 C8 C9 C10 -179.3(2) . . . . ?
C6 C13 C14 C15 -177.5(2) . . . . ?
C7 C6 C8 N2 -178.12(18) . . . . ?
C7 C6 C8 C9 2.0(3) . . . . ?
C7 C6 C13 N3 -175.06(18) . . . . ?
C7 C6 C13 C14 4.7(3) . . . . ?
C8 N2 C12 C11 -0.6(3) . . . . ?
C8 C6 C13 N3 -55.1(2) . . . . ?
C8 C6 C13 C14 124.7(2) . . . . ?
C8 C9 C10 C11 -0.9(3) . . . . ?
C9 C10 C11 C12 0.3(3) . . . . ?
C10 C11 C12 N2 0.5(4) . . . . ?
C12 N2 C8 C6 -179.94(18) . . . . ?
C12 N2 C8 C9 0.0(3) . . . . ?
C13 N3 C17 C16 4.2(3) . . . . ?
C13 C6 C8 N2 62.4(2) . . . . ?
C13 C6 C8 C9 -117.6(2) . . . . ?
C13 C14 C15 C16 2.1(3) . . . . ?
C14 C15 C16 C17 -3.3(3) . . . . ?
C15 C16 C17 N3 0.1(3) . . . . ?
C17 N3 C13 C6 174.44(18) . . . . ?
C17 N3 C13 C14 -5.4(3) . . . . ?
C18 C20 C21 C22 171.9(2) . . . . ?
C18 C25 C26 C27 -177.06(19) . . . . ?
C19 C18 C20 N4 171.87(18) . . . . ?
C19 C18 C20 C21 -4.6(3) . . . . ?
C19 C18 C25 N5 -178.89(17) . . . . ?
C19 C18 C25 C26 -1.2(3) . . . . ?
C20 N4 C24 C23 -5.7(3) . . . . ?
C20 C18 C25 N5 -59.9(2) . . . . ?
C20 C18 C25 C26 117.7(2) . . . . ?
C20 C21 C22 C23 -1.7(3) . . . . ?
C21 C22 C23 C24 4.1(3) . . . . ?
C22 C23 C24 N4 -0.4(3) . . . . ?
C24 N4 C20 C18 -168.46(18) . . . . ?
C24 N4 C20 C21 8.1(3) . . . . ?
C25 N5 C29 C28 3.5(3) . . . . ?
C25 C18 C20 N4 52.6(2) . . . . ?
C25 C18 C20 C21 -123.9(2) . . . . ?
C25 C26 C27 C28 1.5(3) . . . . ?
C26 C27 C28 C29 -1.0(3) . . . . ?
C27 C28 C29 N5 -1.5(3) . . . . ?
C29 N5 C25 C18 174.77(17) . . . . ?
C29 N5 C25 C26 -2.9(3) . . . . ?
